data_4334376
loop_
_publ_author_name
'Alshima'a A. Massoud'
'Vratislav Langer'
'Yousry M. Gohar'
'Morsy A. M. Abu-Youssef'
'Janne J\"anis'
'Gabriella Lindberg'
'Karl Hansson'
'Lars \"Ohrstr\"om'

_publ_section_title
;
 Effects of Different Substituents on the Crystal Structures and
 Antimicrobial Activities of Six Ag(I) Quinoline Compounds
;
_journal_name_full 'Inorganic Chemistry'
_journal_page_first 4046
_journal_page_last 4060
_journal_paper_doi 10.1021/ic400081v
_journal_volume 52
_journal_year 2013
_chemical_formula_moiety 'C10 H8 Ag N3 O6'
_chemical_formula_sum 'C10 H8 Ag N3 O6'
_chemical_formula_weight 374.06
_chemical_name_systematic
; 
 ? 
;
_space_group_IT_number 14
_symmetry_cell_setting monoclinic
_symmetry_space_group_name_Hall '-P 2ybc'
_symmetry_space_group_name_H-M 'P 1 21/c 1'
_atom_sites_solution_hydrogens geom
_atom_sites_solution_primary direct
_atom_sites_solution_secondary difmap
_audit_creation_method SHELXL-97
_cell_angle_alpha 90.00
_cell_angle_beta 110.107(2)
_cell_angle_gamma 90.00
_cell_formula_units_Z 4
_cell_length_a 7.3567(7)
_cell_length_b 18.0436(18)
_cell_length_c 9.1905(9)
_cell_measurement_reflns_used 9653
_cell_measurement_temperature 153(2)
_cell_measurement_theta_max 32.11
_cell_measurement_theta_min 2.61
_cell_volume 1145.61(19)
_computing_structure_refinement 'SHELXL-97 (Sheldrick, 1997)'
_computing_structure_solution 'SHELXS-97 (Sheldrick, 1990)'
_diffrn_ambient_temperature 153(2)
_diffrn_detector_area_resol_mean '120 \mm'
_diffrn_measured_fraction_theta_full 0.953
_diffrn_measured_fraction_theta_max 0.953
_diffrn_measurement_device_type 'Siemens CCD area detector'
_diffrn_measurement_method '\w scans'
_diffrn_radiation_monochromator graphite
_diffrn_radiation_source 'fine-focus sealed tube'
_diffrn_radiation_type MoK\a
_diffrn_radiation_wavelength 0.71073
_diffrn_reflns_av_R_equivalents 0.0355
_diffrn_reflns_av_sigmaI/netI 0.0248
_diffrn_reflns_limit_h_max 11
_diffrn_reflns_limit_h_min -11
_diffrn_reflns_limit_k_max 27
_diffrn_reflns_limit_k_min -27
_diffrn_reflns_limit_l_max 14
_diffrn_reflns_limit_l_min -13
_diffrn_reflns_number 20580
_diffrn_reflns_theta_full 33.00
_diffrn_reflns_theta_max 33.00
_diffrn_reflns_theta_min 2.26
_diffrn_standards_decay_% 0
_diffrn_standards_number 0
_exptl_absorpt_coefficient_mu 1.793
_exptl_absorpt_correction_T_max 0.8699
_exptl_absorpt_correction_T_min 0.4799
_exptl_absorpt_correction_type multi-scan
_exptl_absorpt_process_details 'SADABS (Sheldrick, 2003)'
_exptl_crystal_colour colorless
_exptl_crystal_density_diffrn 2.169
_exptl_crystal_description needle
_exptl_crystal_F_000 736
_exptl_crystal_size_max 0.48
_exptl_crystal_size_mid 0.08
_exptl_crystal_size_min 0.08
_refine_diff_density_max 1.408
_refine_diff_density_min -1.076
_refine_diff_density_rms 0.101
_refine_ls_extinction_method none
_refine_ls_goodness_of_fit_ref 1.002
_refine_ls_hydrogen_treatment constr
_refine_ls_matrix_type full
_refine_ls_number_parameters 182
_refine_ls_number_reflns 4116
_refine_ls_number_restraints 0
_refine_ls_restrained_S_all 1.002
_refine_ls_R_factor_all 0.0376
_refine_ls_R_factor_gt 0.0286
_refine_ls_shift/su_max 0.000
_refine_ls_shift/su_mean 0.000
_refine_ls_structure_factor_coef Fsqd
_refine_ls_weighting_details 'calc w=1/[\s^2^(Fo^2^)+(0.0543P)^2^+0.3454P] where P=(Fo^2^+2Fc^2^)/3'
_refine_ls_weighting_scheme calc
_refine_ls_wR_factor_gt 0.0778
_refine_ls_wR_factor_ref 0.0843
_reflns_number_gt 3456
_reflns_number_total 4116
_reflns_threshold_expression >2sigma(I)
_cod_data_source_file ic400081v_si_002_3.cif
_cod_data_source_block 3
_cod_original_sg_symbol_H-M 'P 21/c'
_cod_database_code 4334376

loop_
_symmetry_equiv_pos_as_xyz
'x, y, z'
'-x, y+1/2, -z+1/2'
'-x, -y, -z'
'x, -y-1/2, z-1/2'

loop_
_atom_site_label
_atom_site_type_symbol
_atom_site_fract_x
_atom_site_fract_y
_atom_site_fract_z
_atom_site_U_iso_or_equiv
_atom_site_adp_type
_atom_site_occupancy
_atom_site_symmetry_multiplicity
_atom_site_calc_flag
_atom_site_refinement_flags
Ag1 Ag 0.46709(2) 0.182016(8) -0.173056(17) 0.03249(6) Uani 1 1 d .
N1 N 0.5961(2) 0.06632(8) -0.14081(16) 0.0205(2) Uani 1 1 d .
C2 C 0.5129(3) 0.02504(10) -0.2655(2) 0.0242(3) Uani 1 1 d .
H2 H 0.4222 0.0482 -0.3535 0.029 Uiso 1 1 calc R
C3 C 0.5507(3) -0.05061(10) -0.2754(2) 0.0269(3) Uani 1 1 d .
H3 H 0.4917 -0.0770 -0.3694 0.032 Uiso 1 1 calc R
C4 C 0.6739(3) -0.08582(9) -0.1477(2) 0.0240(3) Uani 1 1 d .
H4 H 0.6980 -0.1374 -0.1509 0.029 Uiso 1 1 calc R
C5 C 0.8923(2) -0.07960(9) 0.12341(19) 0.0205(3) Uani 1 1 d .
H5 H 0.9168 -0.1312 0.1220 0.025 Uiso 1 1 calc R
C6 C 0.9809(2) -0.03927(9) 0.25581(19) 0.0203(3) Uani 1 1 d .
C7 C 0.9456(2) 0.03805(9) 0.25742(18) 0.0206(3) Uani 1 1 d .
H7 H 1.0048 0.0661 0.3490 0.025 Uiso 1 1 calc R
C8 C 0.8256(2) 0.07182(9) 0.12620(18) 0.0194(3) Uani 1 1 d .
C9 C 0.7258(2) 0.03282(8) -0.01321(18) 0.0184(3) Uani 1 1 d .
C10 C 0.7651(2) -0.04476(9) -0.01066(19) 0.0193(3) Uani 1 1 d .
O1 O 1.10731(19) -0.06686(7) 0.38913(15) 0.0248(2) Uani 1 1 d .
C11 C 1.1489(3) -0.14478(9) 0.3880(2) 0.0259(3) Uani 1 1 d .
H11A H 1.0277 -0.1730 0.3582 0.039 Uiso 1 1 calc R
H11B H 1.2328 -0.1601 0.4916 0.039 Uiso 1 1 calc R
H11C H 1.2146 -0.1543 0.3134 0.039 Uiso 1 1 calc R
N2 N 0.8121(2) 0.15298(8) 0.13320(17) 0.0226(3) Uani 1 1 d .
O21 O 0.7914(2) 0.18034(7) 0.24817(17) 0.0315(3) Uani 1 1 d .
O22 O 0.8270(2) 0.18856(7) 0.02367(18) 0.0297(3) Uani 1 1 d .
N3 N 0.3051(2) 0.29334(8) -0.02172(17) 0.0236(3) Uani 1 1 d .
O31 O 0.2478(2) 0.27442(8) -0.16176(16) 0.0371(3) Uani 1 1 d .
O33 O 0.4379(2) 0.25634(8) 0.07435(17) 0.0339(3) Uani 1 1 d .
O32 O 0.2333(2) 0.34721(8) 0.02289(17) 0.0322(3) Uani 1 1 d .

loop_
_atom_site_aniso_label
_atom_site_aniso_U_11
_atom_site_aniso_U_22
_atom_site_aniso_U_33
_atom_site_aniso_U_23
_atom_site_aniso_U_13
_atom_site_aniso_U_12
Ag1 0.04225(10) 0.02785(9) 0.02385(9) -0.00071(5) 0.00685(6) 0.01292(5)
N1 0.0232(6) 0.0198(6) 0.0197(6) 0.0006(5) 0.0088(5) 0.0014(5)
C2 0.0258(7) 0.0252(8) 0.0212(7) -0.0004(6) 0.0077(6) -0.0005(6)
C3 0.0281(8) 0.0256(8) 0.0253(8) -0.0057(6) 0.0070(6) -0.0036(6)
C4 0.0300(8) 0.0175(7) 0.0254(8) -0.0040(6) 0.0105(6) -0.0027(6)
C5 0.0242(7) 0.0154(7) 0.0240(7) 0.0005(5) 0.0109(6) 0.0003(5)
C6 0.0232(7) 0.0187(7) 0.0212(7) 0.0020(5) 0.0105(6) 0.0013(5)
C7 0.0249(7) 0.0183(7) 0.0192(7) -0.0012(5) 0.0083(6) 0.0003(5)
C8 0.0238(7) 0.0154(6) 0.0209(7) -0.0008(5) 0.0100(6) 0.0000(5)
C9 0.0209(7) 0.0180(7) 0.0186(6) 0.0003(5) 0.0097(5) -0.0001(5)
C10 0.0214(7) 0.0167(6) 0.0217(7) -0.0004(5) 0.0100(5) -0.0013(5)
O1 0.0320(6) 0.0193(5) 0.0209(5) 0.0031(4) 0.0062(5) 0.0039(4)
C11 0.0301(8) 0.0196(8) 0.0276(8) 0.0042(6) 0.0093(7) 0.0043(6)
N2 0.0272(7) 0.0165(6) 0.0221(6) -0.0020(5) 0.0058(5) 0.0009(5)
O21 0.0465(8) 0.0238(7) 0.0219(6) -0.0059(4) 0.0088(6) 0.0068(5)
O22 0.0419(8) 0.0187(6) 0.0293(7) 0.0037(5) 0.0133(6) -0.0014(5)
N3 0.0304(7) 0.0188(6) 0.0245(7) -0.0002(5) 0.0133(6) -0.0011(5)
O31 0.0585(10) 0.0313(7) 0.0208(6) -0.0030(5) 0.0125(6) 0.0036(6)
O33 0.0337(7) 0.0292(7) 0.0352(8) -0.0008(6) 0.0072(6) 0.0082(5)
O32 0.0385(7) 0.0256(7) 0.0323(7) -0.0054(5) 0.0121(6) 0.0082(5)

loop_
_atom_type_symbol
_atom_type_description
_atom_type_scat_dispersion_real
_atom_type_scat_dispersion_imag
_atom_type_scat_source
C C 0.0033 0.0016 'International Tables Vol C Tables 4.2.6.8 and 6.1.1.4'
H H 0.0000 0.0000 'International Tables Vol C Tables 4.2.6.8 and 6.1.1.4'
N N 0.0061 0.0033 'International Tables Vol C Tables 4.2.6.8 and 6.1.1.4'
O O 0.0106 0.0060 'International Tables Vol C Tables 4.2.6.8 and 6.1.1.4'
Ag Ag -0.8971 1.1015 'International Tables Vol C Tables 4.2.6.8 and 6.1.1.4'

loop_
_geom_angle_atom_site_label_1
_geom_angle_atom_site_label_2
_geom_angle_atom_site_label_3
_geom_angle
_geom_angle_site_symmetry_3
N1 Ag1 O31 155.56(5) .
N1 Ag1 O33 115.23(5) 4_565
O31 Ag1 O33 83.38(5) 4_565
C2 N1 C9 118.02(14) .
C2 N1 Ag1 110.82(11) .
C9 N1 Ag1 130.81(11) .
N1 C2 C3 124.03(17) .
C4 C3 C2 118.95(16) .
C3 C4 C10 119.46(16) .
C6 C5 C10 120.44(15) .
O1 C6 C5 125.16(15) .
O1 C6 C7 115.05(14) .
C5 C6 C7 119.77(15) .
C8 C7 C6 119.55(15) .
C7 C8 C9 123.33(14) .
C7 C8 N2 115.95(14) .
C9 C8 N2 120.64(14) .
N1 C9 C8 122.91(14) .
N1 C9 C10 121.56(14) .
C8 C9 C10 115.51(14) .
C4 C10 C5 120.82(15) .
C4 C10 C9 117.84(15) .
C5 C10 C9 121.34(15) .
C6 O1 C11 115.76(14) .
O21 N2 O22 124.69(15) .
O21 N2 C8 118.05(14) .
O22 N2 C8 117.24(14) .
O32 N3 O31 121.36(16) .
O32 N3 O33 119.94(15) .
O31 N3 O33 118.70(15) .
N3 O31 Ag1 104.18(12) .
N3 O33 Ag1 102.25(10) 4_566

loop_
_geom_bond_atom_site_label_1
_geom_bond_atom_site_label_2
_geom_bond_distance
_geom_bond_site_symmetry_2
Ag1 N1 2.2700(14) .
Ag1 O31 2.3467(16) .
Ag1 O33 2.5159(14) 4_565
N1 C2 1.327(2) .
N1 C9 1.372(2) .
C2 C3 1.402(3) .
C3 C4 1.368(3) .
C4 C10 1.416(2) .
C5 C6 1.375(2) .
C5 C10 1.413(2) .
C6 O1 1.353(2) .
C6 C7 1.420(2) .
C7 C8 1.369(2) .
C8 C9 1.424(2) .
C8 N2 1.471(2) .
C9 C10 1.428(2) .
O1 C11 1.440(2) .
N2 O21 1.2223(19) .
N2 O22 1.230(2) .
N3 O32 1.241(2) .
N3 O31 1.256(2) .
N3 O33 1.260(2) .
O33 Ag1 2.5159(14) 4_566

loop_
_geom_torsion_atom_site_label_1
_geom_torsion_atom_site_label_2
_geom_torsion_atom_site_label_3
_geom_torsion_atom_site_label_4
_geom_torsion
_geom_torsion_site_symmetry_1
_geom_torsion_site_symmetry_4
O31 Ag1 N1 C2 89.04(16) . .
O33 Ag1 N1 C2 -47.78(12) 4_565 .
O31 Ag1 N1 C9 -83.92(18) . .
O33 Ag1 N1 C9 139.26(13) 4_565 .
C9 N1 C2 C3 -0.6(2) . .
Ag1 N1 C2 C3 -174.57(14) . .
N1 C2 C3 C4 3.1(3) . .
C2 C3 C4 C10 -2.1(3) . .
C10 C5 C6 O1 -178.78(15) . .
C10 C5 C6 C7 -0.6(2) . .
O1 C6 C7 C8 177.50(14) . .
C5 C6 C7 C8 -0.9(2) . .
C6 C7 C8 C9 2.6(2) . .
C6 C7 C8 N2 -174.18(14) . .
C2 N1 C9 C8 179.15(15) . .
Ag1 N1 C9 C8 -8.3(2) . .
C2 N1 C9 C10 -2.7(2) . .
Ag1 N1 C9 C10 169.84(11) . .
C7 C8 C9 N1 175.61(15) . .
N2 C8 C9 N1 -7.8(2) . .
C7 C8 C9 C10 -2.6(2) . .
N2 C8 C9 C10 173.98(13) . .
C3 C4 C10 C5 179.69(16) . .
C3 C4 C10 C9 -0.9(2) . .
C6 C5 C10 C4 179.76(15) . .
C6 C5 C10 C9 0.4(2) . .
N1 C9 C10 C4 3.5(2) . .
C8 C9 C10 C4 -178.26(14) . .
N1 C9 C10 C5 -177.16(14) . .
C8 C9 C10 C5 1.1(2) . .
C5 C6 O1 C11 0.0(2) . .
C7 C6 O1 C11 -178.30(14) . .
C7 C8 N2 O21 -45.8(2) . .
C9 C8 N2 O21 137.36(16) . .
C7 C8 N2 O22 132.63(16) . .
C9 C8 N2 O22 -44.2(2) . .
O32 N3 O31 Ag1 172.30(14) . .
O33 N3 O31 Ag1 -7.86(18) . .
N1 Ag1 O31 N3 77.81(18) . .
O33 Ag1 O31 N3 -140.74(12) 4_565 .
O32 N3 O33 Ag1 2.89(18) . 4_566
O31 N3 O33 Ag1 -176.95(13) . 4_566
